data_4073607
loop_
_publ_author_name
'Sangtrirutnugul, Preeyanuch'
'Tilley, T. Don'

_publ_section_title
;
 Silyl Derivatives of [Bis(8-quinolyl)methylsilyl]iridium(III)
 Complexes:&#x00A0; Catalytic Redistribution of Arylsilanes and
 Dehydrogenative Arene Silylation
;
_journal_issue 23
_journal_name_full Organometallics
_journal_page_first 5557
_journal_paper_doi 10.1021/om700494q
_journal_volume 26
_journal_year 2007
_chemical_formula_moiety 'C38 H30 F3 Ir N2 O3 S Si2 '
_chemical_formula_sum 'C38 H30 F3 Ir N2 O3 S Si2'
_chemical_formula_weight 900.11
_space_group_IT_number 14
_symmetry_cell_setting monoclinic
_symmetry_Int_Tables_number 14
_symmetry_space_group_name_Hall '-P 2yab'
_symmetry_space_group_name_H-M 'P 1 21/a 1'
_audit_creation_date 'Wed Apr 25 21:17:40 2007'
_audit_creation_method 'by teXsan'
_cell_angle_alpha 90
_cell_angle_beta 109.456(1)
_cell_angle_gamma 90
_cell_formula_units_Z 4
_cell_length_a 9.6930(6)
_cell_length_b 36.9060(2)
_cell_length_c 10.5513(6)
_cell_measurement_reflns_used 3182
_cell_measurement_temperature 115.2
_cell_measurement_theta_max 20.9
_cell_measurement_theta_min 1.8
_cell_volume 3559.0(3)
_computing_cell_refinement 'Bruker-AXS SAINT v6.40'
_computing_data_collection 'Bruker-AXS SMART v5.054'
_computing_data_reduction 'Bruker-AXS SAINT v6.40'
_computing_publication_material teXsan
_computing_structure_refinement teXsan
_computing_structure_solution SIR97
_diffrn_measured_fraction_theta_full 0.9622
_diffrn_measured_fraction_theta_max 0.9622
_diffrn_measurement_device_type 'Bruker SMART 1000'
_diffrn_measurement_method \w-scans
_diffrn_radiation_type 'Mo K\a'
_diffrn_radiation_wavelength 0.7107
_diffrn_reflns_av_R_equivalents 0.042
_diffrn_reflns_limit_h_max 11
_diffrn_reflns_limit_h_min 0
_diffrn_reflns_limit_k_max 43
_diffrn_reflns_limit_k_min 0
_diffrn_reflns_limit_l_max 11
_diffrn_reflns_limit_l_min -12
_diffrn_reflns_number 15904
_diffrn_reflns_theta_full 24.74
_diffrn_reflns_theta_max 24.74
_diffrn_standards_decay_% 0
_diffrn_standards_interval_count 0
_diffrn_standards_interval_time 0
_diffrn_standards_number 0
_exptl_absorpt_coefficient_mu 3.944
_exptl_absorpt_correction_T_max 0.437
_exptl_absorpt_correction_T_min 0.232
_exptl_absorpt_correction_type empirical
_exptl_absorpt_process_details 'Blessing, 1995'
_exptl_crystal_colour Yellow
_exptl_crystal_density_diffrn 1.680
_exptl_crystal_density_method 'not measured'
_exptl_crystal_description block
_exptl_crystal_F_000 1776.00
_exptl_crystal_size_max 0.310
_exptl_crystal_size_mid 0.230
_exptl_crystal_size_min 0.210
_refine_diff_density_max 0.76
_refine_diff_density_min -1.47
_refine_ls_extinction_method none
_refine_ls_goodness_of_fit_ref 1.540
_refine_ls_hydrogen_treatment constr
_refine_ls_number_parameters 451
_refine_ls_number_reflns 4481
_refine_ls_R_factor_all 0.0373
_refine_ls_R_factor_gt 0.0373
_refine_ls_shift/su_max 0.0266
_refine_ls_structure_factor_coef F
_refine_ls_weighting_details 'w = 1/[\s^2^(Fo) + 0.00022|Fo|^2^]'
_refine_ls_weighting_scheme calc
_refine_ls_wR_factor_all 0.0460
_refine_ls_wR_factor_ref 0.0460
_reflns_number_gt 4481
_reflns_number_total 5862
_reflns_threshold_expression F^2^>3.0\s(F^2^)
_cod_data_source_file om700494q-file001.cif
_cod_data_source_block nuch21
_cod_original_sg_symbol_Hall '-P 2yab     '
_cod_original_sg_symbol_H-M 'P 21/a     '
_cod_original_formula_sum 'C38 H30 F3 Ir N2 O3 S Si2 '
_cod_database_code 4073607

loop_
_symmetry_equiv_pos_as_xyz
x,y,z
1/2-x,1/2+y,-z
-x,-y,-z
1/2+x,1/2-y,z

loop_
_atom_site_label
_atom_site_type_symbol
_atom_site_fract_x
_atom_site_fract_y
_atom_site_fract_z
_atom_site_U_iso_or_equiv
_atom_site_adp_type
_atom_site_occupancy
_atom_site_calc_flag
Ir(1) Ir 0.81387(3) 0.140681(7) 0.77766(3) 0.03584(9) Uani 1.00 d
S(1) S 0.5849(2) 0.12860(5) 0.4428(2) 0.0486(6) Uani 1.00 d
Si(1) Si 0.9749(2) 0.12284(5) 0.9760(2) 0.0401(6) Uani 1.00 d
Si(2) Si 0.8380(2) 0.09242(5) 0.6504(2) 0.0340(5) Uani 1.00 d
F(1) F 0.5427(8) 0.1781(2) 0.2646(7) 0.133(3) Uani 1.00 d
F(2) F 0.7639(7) 0.1625(2) 0.3470(6) 0.104(2) Uani 1.00 d
F(3) F 0.6134(8) 0.1295(2) 0.2066(6) 0.109(2) Uani 1.00 d
O(1) O 0.6995(5) 0.0999(1) 0.4836(5) 0.044(1) Uani 1.00 d
O(2) O 0.4442(6) 0.1137(2) 0.3791(7) 0.081(2) Uani 1.00 d
O(3) O 0.6020(6) 0.1554(1) 0.5453(5) 0.058(2) Uani 1.00 d
N(1) N 0.7784(7) 0.1853(1) 0.8967(6) 0.045(2) Uani 1.00 d
N(2) N 0.6594(6) 0.1110(1) 0.8442(6) 0.036(2) Uani 1.00 d
C(1) C 0.668(1) 0.2088(2) 0.8478(9) 0.069(3) Uani 1.00 d
C(2) C 0.654(2) 0.2395(3) 0.922(1) 0.103(5) Uani 1.00 d
C(3) C 0.747(2) 0.2465(3) 1.043(1) 0.103(5) Uani 1.00 d
C(4) C 0.867(1) 0.2225(2) 1.099(1) 0.080(4) Uani 1.00 d
C(5) C 0.976(2) 0.2274(3) 1.227(1) 0.103(5) Uani 1.00 d
C(6) C 1.085(1) 0.2037(4) 1.275(1) 0.097(4) Uani 1.00 d
C(7) C 1.093(1) 0.1727(2) 1.1992(9) 0.069(3) Uani 1.00 d
C(8) C 0.9918(9) 0.1655(2) 1.0779(8) 0.050(2) Uani 1.00 d
C(9) C 0.879(1) 0.1913(2) 1.0242(9) 0.058(3) Uani 1.00 d
C(10) C 0.5140(7) 0.1113(2) 0.7759(7) 0.042(2) Uani 1.00 d
C(11) C 0.4140(7) 0.0895(2) 0.8106(8) 0.050(2) Uani 1.00 d
C(12) C 0.4606(8) 0.0670(2) 0.9164(8) 0.051(2) Uani 1.00 d
C(13) C 0.6122(8) 0.0658(2) 0.9947(8) 0.043(2) Uani 1.00 d
C(14) C 0.6667(9) 0.0439(2) 1.1089(9) 0.059(3) Uani 1.00 d
C(15) C 0.8110(10) 0.0450(2) 1.1839(8) 0.064(3) Uani 1.00 d
C(16) C 0.9059(8) 0.0685(2) 1.1467(7) 0.048(2) Uani 1.00 d
C(17) C 0.8584(7) 0.0909(2) 1.0347(7) 0.039(2) Uani 1.00 d
C(18) C 0.7080(7) 0.0892(2) 0.9574(7) 0.037(2) Uani 1.00 d
C(19) C 1.1602(8) 0.1020(2) 1.0143(9) 0.064(3) Uani 1.00 d
C(20) C 0.9537(8) 0.1720(2) 0.7185(7) 0.041(2) Uani 1.00 d
C(21) C 1.1064(9) 0.1689(2) 0.7572(9) 0.062(3) Uani 1.00 d
C(22) C 1.191(1) 0.1921(3) 0.712(1) 0.083(4) Uani 1.00 d
C(23) C 1.131(1) 0.2195(3) 0.627(1) 0.088(4) Uani 1.00 d
C(24) C 0.980(1) 0.2254(2) 0.586(1) 0.081(4) Uani 1.00 d
C(25) C 0.8939(10) 0.2016(2) 0.6333(8) 0.058(3) Uani 1.00 d
C(26) C 0.7694(7) 0.0481(2) 0.6936(7) 0.036(2) Uani 1.00 d
C(27) C 0.8610(7) 0.0280(2) 0.8017(7) 0.042(2) Uani 1.00 d
C(28) C 0.8114(9) -0.0032(2) 0.8465(8) 0.052(2) Uani 1.00 d
C(29) C 0.6694(9) -0.0148(2) 0.7853(9) 0.051(3) Uani 1.00 d
C(30) C 0.5777(8) 0.0047(2) 0.6827(8) 0.052(2) Uani 1.00 d
C(31) C 0.6263(7) 0.0355(2) 0.6365(8) 0.047(2) Uani 1.00 d
C(32) C 0.9927(7) 0.0811(2) 0.5864(7) 0.035(2) Uani 1.00 d
C(33) C 1.0523(8) 0.1074(2) 0.5254(7) 0.046(2) Uani 1.00 d
C(34) C 1.1604(8) 0.0997(2) 0.4711(8) 0.051(2) Uani 1.00 d
C(35) C 1.2135(8) 0.0647(2) 0.4776(8) 0.055(3) Uani 1.00 d
C(36) C 1.1566(8) 0.0379(2) 0.5355(9) 0.055(3) Uani 1.00 d
C(37) C 1.0482(7) 0.0462(2) 0.5904(8) 0.044(2) Uani 1.00 d
C(38) C 0.629(1) 0.1515(2) 0.3091(9) 0.062(3) Uani 1.00 d
H(1) H 1.2089 0.1002 1.1101 0.0740 Uiso 1.00 calc
H(2) H 1.1520 0.0775 0.9790 0.0740 Uiso 1.00 calc
H(3) H 1.2201 0.1155 0.9769 0.0740 Uiso 1.00 calc
H(4) H 0.5969 0.2042 0.7578 0.0848 Uiso 1.00 calc
H(5) H 0.5707 0.2564 0.8834 0.1167 Uiso 1.00 calc
H(6) H 0.7284 0.2675 1.0907 0.1159 Uiso 1.00 calc
H(7) H 0.9740 0.2477 1.2850 0.1264 Uiso 1.00 calc
H(8) H 1.1657 0.2067 1.3628 0.1140 Uiso 1.00 calc
H(9) H 1.1755 0.1552 1.2340 0.0851 Uiso 1.00 calc
H(10) H 0.4793 0.1273 0.6995 0.0508 Uiso 1.00 calc
H(11) H 0.3119 0.0912 0.7596 0.0604 Uiso 1.00 calc
H(12) H 0.3913 0.0513 0.9390 0.0620 Uiso 1.00 calc
H(13) H 0.6021 0.0283 1.1372 0.0672 Uiso 1.00 calc
H(14) H 0.8485 0.0294 1.2617 0.0723 Uiso 1.00 calc
H(15) H 1.0076 0.0695 1.2023 0.0575 Uiso 1.00 calc
H(16) H 1.1541 0.1491 0.8167 0.0787 Uiso 1.00 calc
H(17) H 1.2975 0.1889 0.7397 0.0991 Uiso 1.00 calc
H(18) H 1.1931 0.2355 0.5964 0.1048 Uiso 1.00 calc
H(19) H 0.9333 0.2456 0.5250 0.0984 Uiso 1.00 calc
H(20) H 0.7864 0.2059 0.6057 0.0740 Uiso 1.00 calc
H(21) H 0.9631 0.0360 0.8447 0.0492 Uiso 1.00 calc
H(22) H 0.8745 -0.0165 0.9224 0.0635 Uiso 1.00 calc
H(23) H 0.6353 -0.0369 0.8152 0.0617 Uiso 1.00 calc
H(24) H 0.4770 -0.0029 0.6414 0.0622 Uiso 1.00 calc
H(25) H 0.5586 0.0487 0.5608 0.0568 Uiso 1.00 calc
H(26) H 1.0170 0.1322 0.5226 0.0544 Uiso 1.00 calc
H(27) H 1.1985 0.1187 0.4280 0.0623 Uiso 1.00 calc
H(28) H 1.2936 0.0589 0.4443 0.0649 Uiso 1.00 calc
H(29) H 1.1880 0.0128 0.5353 0.0668 Uiso 1.00 calc
H(30) H 1.0119 0.0269 0.6342 0.0542 Uiso 1.00 calc

loop_
_atom_site_aniso_label
_atom_site_aniso_U_11
_atom_site_aniso_U_22
_atom_site_aniso_U_33
_atom_site_aniso_U_12
_atom_site_aniso_U_13
_atom_site_aniso_U_23
Ir(1) 0.0375(2) 0.0343(2) 0.0360(2) 0.0073(1) 0.0127(1) 0.0043(1)
S(1) 0.039(1) 0.058(1) 0.047(1) 0.0115(9) 0.0121(9) 0.0159(10)
Si(1) 0.037(1) 0.042(1) 0.038(1) -0.0006(9) 0.0076(9) -0.0009(9)
Si(2) 0.031(1) 0.0358(10) 0.032(1) 0.0029(8) 0.0066(9) 0.0017(8)
F(1) 0.177(7) 0.116(5) 0.128(6) 0.082(5) 0.084(5) 0.086(4)
F(2) 0.101(5) 0.138(5) 0.082(4) -0.031(4) 0.045(4) 0.022(4)
F(3) 0.169(6) 0.111(4) 0.057(4) -0.007(4) 0.048(4) -0.009(3)
O(1) 0.041(3) 0.051(3) 0.035(3) 0.007(2) 0.004(2) 0.010(2)
O(2) 0.036(3) 0.104(5) 0.089(5) 0.001(3) 0.003(3) 0.018(4)
O(3) 0.071(4) 0.057(3) 0.056(4) 0.025(3) 0.032(3) 0.012(3)
N(1) 0.060(4) 0.039(3) 0.044(4) 0.007(3) 0.029(4) 0.005(3)
N(2) 0.035(3) 0.039(3) 0.034(4) 0.013(2) 0.009(3) 0.004(3)
C(1) 0.097(7) 0.061(5) 0.068(6) 0.032(5) 0.052(6) 0.025(5)
C(2) 0.18(1) 0.070(7) 0.103(10) 0.065(7) 0.101(10) 0.033(7)
C(3) 0.22(2) 0.051(6) 0.084(9) 0.028(7) 0.11(1) 0.004(6)
C(4) 0.155(10) 0.040(5) 0.069(7) 0.005(6) 0.072(7) 0.001(5)
C(5) 0.20(1) 0.062(7) 0.074(9) -0.038(8) 0.076(10) -0.029(6)
C(6) 0.13(1) 0.111(9) 0.046(7) -0.040(8) 0.025(7) -0.011(7)
C(7) 0.095(7) 0.069(6) 0.041(6) -0.030(5) 0.020(5) -0.011(5)
C(8) 0.061(5) 0.053(5) 0.043(5) -0.026(4) 0.025(4) -0.008(4)
C(9) 0.098(7) 0.040(4) 0.060(6) -0.007(4) 0.057(6) -0.005(4)
C(10) 0.040(4) 0.056(4) 0.028(4) 0.018(3) 0.008(3) -0.001(3)
C(11) 0.033(4) 0.074(5) 0.046(5) -0.003(4) 0.016(4) 0.002(4)
C(12) 0.043(5) 0.063(5) 0.051(5) -0.001(4) 0.020(4) -0.001(4)
C(13) 0.049(5) 0.041(4) 0.044(5) 0.002(3) 0.022(4) 0.006(3)
C(14) 0.046(5) 0.072(5) 0.062(6) 0.003(4) 0.023(4) 0.019(5)
C(15) 0.064(6) 0.079(6) 0.046(6) 0.009(5) 0.015(5) 0.027(4)
C(16) 0.041(4) 0.056(5) 0.040(5) 0.005(3) 0.004(4) 0.006(4)
C(17) 0.039(4) 0.043(4) 0.032(4) 0.007(3) 0.007(3) 0.002(3)
C(18) 0.038(4) 0.036(4) 0.036(4) 0.009(3) 0.011(3) 0.002(3)
C(19) 0.031(4) 0.084(6) 0.068(6) 0.004(4) 0.007(4) 0.020(5)
C(20) 0.054(5) 0.034(4) 0.040(5) 0.002(3) 0.021(4) -0.004(3)
C(21) 0.067(6) 0.051(5) 0.072(6) -0.009(4) 0.028(5) -0.003(4)
C(22) 0.082(7) 0.080(7) 0.107(9) -0.037(6) 0.059(7) -0.027(6)
C(23) 0.14(1) 0.065(6) 0.084(8) -0.053(7) 0.078(8) -0.023(6)
C(24) 0.135(10) 0.054(6) 0.071(7) -0.015(6) 0.057(7) 0.006(5)
C(25) 0.092(6) 0.041(4) 0.051(5) -0.004(4) 0.036(5) 0.000(4)
C(26) 0.040(4) 0.030(3) 0.038(4) 0.007(3) 0.012(3) -0.003(3)
C(27) 0.035(4) 0.043(4) 0.042(5) -0.000(3) 0.003(3) 0.000(3)
C(28) 0.069(6) 0.046(4) 0.037(5) 0.009(4) 0.011(4) 0.009(4)
C(29) 0.058(5) 0.038(4) 0.063(6) -0.002(4) 0.028(5) 0.002(4)
C(30) 0.044(5) 0.051(5) 0.062(6) -0.007(4) 0.018(4) 0.004(4)
C(31) 0.036(4) 0.053(4) 0.046(5) 0.001(3) 0.004(4) -0.004(4)
C(32) 0.028(3) 0.039(4) 0.035(4) -0.003(3) 0.005(3) -0.007(3)
C(33) 0.044(4) 0.050(4) 0.038(5) 0.002(3) 0.008(4) -0.000(4)
C(34) 0.045(5) 0.066(5) 0.044(5) 0.004(4) 0.019(4) 0.005(4)
C(35) 0.037(4) 0.084(6) 0.040(5) 0.005(4) 0.010(4) -0.010(4)
C(36) 0.040(4) 0.058(5) 0.065(6) 0.007(4) 0.013(4) -0.018(4)
C(37) 0.032(4) 0.041(4) 0.056(5) 0.001(3) 0.011(4) -0.001(4)
C(38) 0.070(6) 0.063(5) 0.055(6) 0.011(5) 0.021(5) 0.017(5)

loop_
_atom_type_symbol
_atom_type_description
_atom_type_scat_dispersion_real
_atom_type_scat_dispersion_imag
_atom_type_scat_source
C C 0.003 0.002
;International Tables for Crystallography
(1992, Vol. C, Tables 4.2.6.8 and 6.1.1.1)
;
N N 0.006 0.003
;International Tables for Crystallography
(1992, Vol. C, Tables 4.2.6.8 and 6.1.1.1)
;
Si Si 0.082 0.070
;International Tables for Crystallography
(1992, Vol. C, Tables 4.2.6.8 and 6.1.1.1)
;
S S 0.125 0.123
;International Tables for Crystallography
(1992, Vol. C, Tables 4.2.6.8 and 6.1.1.1)
;
O O 0.011 0.006
;International Tables for Crystallography
(1992, Vol. C, Tables 4.2.6.8 and 6.1.1.1)
;
F F 0.017 0.010
;International Tables for Crystallography
(1992, Vol. C, Tables 4.2.6.8 and 6.1.1.1)
;
Ir Ir -1.444 7.990
;International Tables for Crystallography
(1992, Vol. C, Tables 4.2.6.8 and 6.1.1.1)
;
H H 0.000 0.000
;International Tables for Crystallography
(1992, Vol. C, Table 6.1.1.2)
;

loop_
_geom_angle_atom_site_label_1
_geom_angle_atom_site_label_2
_geom_angle_atom_site_label_3
_geom_angle
_geom_angle_publ_flag
Si(1) Ir(1) Si(2) 98.23(7) ?
Si(1) Ir(1) N(1) 83.0(2) ?
Si(1) Ir(1) N(2) 83.7(2) ?
Si(1) Ir(1) C(20) 97.2(2) ?
Si(2) Ir(1) N(1) 176.7(2) ?
Si(2) Ir(1) N(2) 90.8(1) ?
Si(2) Ir(1) C(20) 93.1(2) ?
N(1) Ir(1) N(2) 86.3(2) ?
N(1) Ir(1) C(20) 89.8(2) ?
N(2) Ir(1) C(20) 175.8(2) ?
O(1) S(1) O(2) 111.6(3) ?
O(1) S(1) O(3) 112.6(3) ?
O(1) S(1) C(38) 102.1(4) ?
O(2) S(1) O(3) 118.6(4) ?
O(2) S(1) C(38) 104.5(4) ?
O(3) S(1) C(38) 105.6(4) ?
Ir(1) Si(1) C(8) 100.8(3) ?
Ir(1) Si(1) C(17) 100.6(2) ?
Ir(1) Si(1) C(19) 129.7(3) ?
C(8) Si(1) C(17) 106.6(3) ?
C(8) Si(1) C(19) 109.0(4) ?
C(17) Si(1) C(19) 108.1(3) ?
Ir(1) Si(2) O(1) 105.0(2) ?
Ir(1) Si(2) C(26) 115.0(2) ?
Ir(1) Si(2) C(32) 129.1(2) ?
O(1) Si(2) C(26) 99.1(3) ?
O(1) Si(2) C(32) 96.0(3) ?
C(26) Si(2) C(32) 106.4(3) ?
S(1) O(1) Si(2) 128.2(3) ?
Ir(1) N(1) C(1) 121.9(6) ?
Ir(1) N(1) C(9) 119.0(5) ?
C(1) N(1) C(9) 118.9(7) ?
Ir(1) N(2) C(10) 122.5(5) ?
Ir(1) N(2) C(18) 120.2(4) ?
C(10) N(2) C(18) 117.2(6) ?
N(1) C(1) C(2) 121.3(10) ?
C(1) C(2) C(3) 122(1) ?
C(2) C(3) C(4) 118.4(9) ?
C(3) C(4) C(5) 123.7(10) ?
C(3) C(4) C(9) 119(1) ?
C(5) C(4) C(9) 117.3(10) ?
C(4) C(5) C(6) 121.1(10) ?
C(5) C(6) C(7) 120(1) ?
C(6) C(7) C(8) 122.0(10) ?
Si(1) C(8) C(7) 126.8(7) ?
Si(1) C(8) C(9) 115.1(6) ?
C(7) C(8) C(9) 117.9(8) ?
N(1) C(9) C(4) 120.1(9) ?
N(1) C(9) C(8) 118.7(7) ?
C(4) C(9) C(8) 121.2(9) ?
N(2) C(10) C(11) 123.1(7) ?
C(10) C(11) C(12) 120.2(7) ?
C(11) C(12) C(13) 119.7(7) ?
C(12) C(13) C(14) 122.4(7) ?
C(12) C(13) C(18) 117.7(6) ?
C(14) C(13) C(18) 119.8(7) ?
C(13) C(14) C(15) 120.2(7) ?
C(14) C(15) C(16) 119.8(7) ?
C(15) C(16) C(17) 122.7(7) ?
Si(1) C(17) C(16) 126.2(5) ?
Si(1) C(17) C(18) 117.1(5) ?
C(16) C(17) C(18) 116.8(6) ?
N(2) C(18) C(13) 121.9(6) ?
N(2) C(18) C(17) 117.4(6) ?
C(13) C(18) C(17) 120.7(6) ?
Ir(1) C(20) C(21) 127.6(6) ?
Ir(1) C(20) C(25) 117.5(6) ?
C(21) C(20) C(25) 114.8(7) ?
C(20) C(21) C(22) 122.7(9) ?
C(21) C(22) C(23) 121.6(10) ?
C(22) C(23) C(24) 119.7(9) ?
C(23) C(24) C(25) 118.4(9) ?
C(20) C(25) C(24) 122.7(9) ?
Si(2) C(26) C(27) 118.6(5) ?
Si(2) C(26) C(31) 124.5(5) ?
C(27) C(26) C(31) 116.4(6) ?
C(26) C(27) C(28) 121.2(7) ?
C(27) C(28) C(29) 120.1(7) ?
C(28) C(29) C(30) 119.7(7) ?
C(29) C(30) C(31) 120.6(7) ?
C(26) C(31) C(30) 122.0(7) ?
Si(2) C(32) C(33) 120.9(5) ?
Si(2) C(32) C(37) 122.7(5) ?
C(33) C(32) C(37) 116.3(6) ?
C(32) C(33) C(34) 122.7(7) ?
C(33) C(34) C(35) 119.4(7) ?
C(34) C(35) C(36) 119.9(7) ?
C(35) C(36) C(37) 119.9(7) ?
C(32) C(37) C(36) 121.8(7) ?
S(1) C(38) F(1) 110.6(7) ?
S(1) C(38) F(2) 112.3(7) ?
S(1) C(38) F(3) 111.1(6) ?
F(1) C(38) F(2) 109.9(8) ?
F(1) C(38) F(3) 106.9(9) ?
F(2) C(38) F(3) 105.8(8) ?
N(1) C(1) H(4) 118.352 no
C(2) C(1) H(4) 120.315 no
C(1) C(2) H(5) 119.326 no
C(3) C(2) H(5) 118.596 no
C(2) C(3) H(6) 118.034 no
C(4) C(3) H(6) 123.523 no
C(4) C(5) H(7) 122.349 no
C(6) C(5) H(7) 116.551 no
C(5) C(6) H(8) 123.497 no
C(7) C(6) H(8) 116.041 no
C(6) C(7) H(9) 120.537 no
C(8) C(7) H(9) 117.481 no
N(2) C(10) H(10) 117.451 no
C(11) C(10) H(10) 119.445 no
C(10) C(11) H(11) 119.322 no
C(12) C(11) H(11) 120.448 no
C(11) C(12) H(12) 120.169 no
C(13) C(12) H(12) 120.110 no
C(13) C(14) H(13) 120.729 no
C(15) C(14) H(13) 119.067 no
C(14) C(15) H(14) 119.807 no
C(16) C(15) H(14) 120.381 no
C(15) C(16) H(15) 118.779 no
C(17) C(16) H(15) 118.521 no
Si(1) C(19) H(1) 110.802 no
Si(1) C(19) H(2) 110.431 no
Si(1) C(19) H(3) 111.926 no
H(1) C(19) H(2) 106.525 no
H(1) C(19) H(3) 108.741 no
H(2) C(19) H(3) 108.229 no
C(20) C(21) H(16) 118.543 no
C(22) C(21) H(16) 118.751 no
C(21) C(22) H(17) 120.714 no
C(23) C(22) H(17) 117.632 no
C(22) C(23) H(18) 120.112 no
C(24) C(23) H(18) 120.149 no
C(23) C(24) H(19) 121.761 no
C(25) C(24) H(19) 119.847 no
C(20) C(25) H(20) 118.493 no
C(24) C(25) H(20) 118.795 no
C(26) C(27) H(21) 118.831 no
C(28) C(27) H(21) 119.930 no
C(27) C(28) H(22) 120.560 no
C(29) C(28) H(22) 119.280 no
C(28) C(29) H(23) 120.212 no
C(30) C(29) H(23) 120.110 no
C(29) C(30) H(24) 119.793 no
C(31) C(30) H(24) 119.598 no
C(26) C(31) H(25) 119.098 no
C(30) C(31) H(25) 118.930 no
C(32) C(33) H(26) 118.225 no
C(34) C(33) H(26) 119.100 no
C(33) C(34) H(27) 120.445 no
C(35) C(34) H(27) 120.172 no
C(34) C(35) H(28) 120.926 no
C(36) C(35) H(28) 119.158 no
C(35) C(36) H(29) 120.869 no
C(37) C(36) H(29) 119.163 no
C(32) C(37) H(30) 119.526 no
C(36) C(37) H(30) 118.621 no

loop_
_geom_bond_atom_site_label_1
_geom_bond_atom_site_label_2
_geom_bond_distance
_geom_bond_publ_flag
Ir(1) Si(1) 2.252(2) yes
Ir(1) Si(2) 2.289(2) yes
Ir(1) N(1) 2.168(6) yes
Ir(1) N(2) 2.152(5) yes
Ir(1) C(20) 2.031(7) yes
S(1) O(1) 1.491(5) yes
S(1) O(2) 1.416(6) yes
S(1) O(3) 1.433(6) yes
S(1) C(38) 1.813(9) yes
Si(1) C(8) 1.883(8) yes
Si(1) C(17) 1.874(7) yes
Si(1) C(19) 1.870(8) yes
Si(2) O(1) 1.844(5) yes
Si(2) C(26) 1.879(7) yes
Si(2) C(32) 1.884(7) yes
F(1) C(38) 1.274(9) yes
F(2) C(38) 1.301(10) yes
F(3) C(38) 1.32(1) yes
N(1) C(1) 1.336(9) yes
N(1) C(9) 1.39(1) yes
N(2) C(10) 1.353(8) yes
N(2) C(18) 1.386(8) yes
C(1) C(2) 1.42(1) yes
C(2) C(3) 1.32(2) yes
C(3) C(4) 1.43(2) yes
C(4) C(5) 1.42(2) yes
C(4) C(9) 1.42(1) yes
C(5) C(6) 1.34(2) yes
C(6) C(7) 1.41(1) yes
C(7) C(8) 1.36(1) yes
C(8) C(9) 1.42(1) yes
C(10) C(11) 1.399(10) yes
C(11) C(12) 1.34(1) yes
C(12) C(13) 1.43(1) yes
C(13) C(14) 1.40(1) yes
C(13) C(18) 1.416(9) yes
C(14) C(15) 1.36(1) yes
C(15) C(16) 1.41(1) yes
C(16) C(17) 1.389(10) yes
C(17) C(18) 1.416(9) yes
C(20) C(21) 1.40(1) yes
C(20) C(25) 1.41(1) yes
C(21) C(22) 1.38(1) yes
C(22) C(23) 1.35(1) yes
C(23) C(24) 1.40(1) yes
C(24) C(25) 1.42(1) yes
C(26) C(27) 1.401(9) yes
C(26) C(31) 1.395(9) yes
C(27) C(28) 1.39(1) yes
C(28) C(29) 1.38(1) yes
C(29) C(30) 1.36(1) yes
C(30) C(31) 1.38(1) yes
C(32) C(33) 1.391(9) yes
C(32) C(37) 1.393(9) yes
C(33) C(34) 1.380(9) yes
C(34) C(35) 1.39(1) yes
C(35) C(36) 1.37(1) yes
C(36) C(37) 1.392(10) yes
C(1) H(4) 0.986 no
C(2) H(5) 0.990 no
C(3) H(6) 0.967 no
C(5) H(7) 0.970 no
C(6) H(8) 1.003 no
C(7) H(9) 0.995 no
C(10) H(10) 0.964 no
C(11) H(11) 0.958 no
C(12) H(12) 0.974 no
C(14) H(13) 0.966 no
C(15) H(14) 0.969 no
C(16) H(15) 0.965 no
C(19) H(1) 0.965 no
C(19) H(2) 0.971 no
C(19) H(3) 0.944 no
C(21) H(16) 0.972 no
C(22) H(17) 0.981 no
C(23) H(18) 0.969 no
C(24) H(19) 0.989 no
C(25) H(20) 0.997 no
C(27) H(21) 0.987 no
C(28) H(22) 0.964 no
C(29) H(23) 0.971 no
C(30) H(24) 0.969 no
C(31) H(25) 0.979 no
C(33) H(26) 0.975 no
C(34) H(27) 0.971 no
C(35) H(28) 0.976 no
C(36) H(29) 0.974 no
C(37) H(30) 0.975 no

loop_
_geom_contact_atom_site_label_1
_geom_contact_atom_site_label_2
_geom_contact_distance
_geom_contact_site_symmetry_2
F(1) C(5) 3.54(1) 4_454
F(3) C(13) 3.244(9) 1_554
F(3) C(18) 3.402(9) 1_554
F(3) C(14) 3.42(1) 1_554
O(2) C(34) 3.248(9) 1_455
O(2) C(35) 3.30(1) 1_455
C(1) C(23) 3.47(1) 4_455
C(2) C(23) 3.41(1) 4_455
C(2) C(22) 3.46(1) 4_455
C(11) C(35) 3.52(1) 1_455

loop_
_geom_torsion_atom_site_label_1
_geom_torsion_atom_site_label_2
_geom_torsion_atom_site_label_3
_geom_torsion_atom_site_label_4
_geom_torsion
_geom_torsion_site_symmetry_1
_geom_torsion_site_symmetry_2
_geom_torsion_site_symmetry_3
_geom_torsion_site_symmetry_4
_geom_torsion_publ_flag
Ir(1) Si(1) C(8) C(7) -167.8(7) 1_555 1_555 1_555 1_555 yes
Ir(1) Si(1) C(8) C(9) 16.9(6) 1_555 1_555 1_555 1_555 yes
Ir(1) Si(1) C(17) C(16) 172.5(6) 1_555 1_555 1_555 1_555 yes
Ir(1) Si(1) C(17) C(18) -7.1(5) 1_555 1_555 1_555 1_555 yes
Ir(1) Si(2) O(1) S(1) -6.2(4) 1_555 1_555 1_555 1_555 yes
Ir(1) Si(2) C(26) C(27) -82.2(5) 1_555 1_555 1_555 1_555 yes
Ir(1) Si(2) C(26) C(31) 89.4(6) 1_555 1_555 1_555 1_555 yes
Ir(1) Si(2) C(32) C(33) -46.8(7) 1_555 1_555 1_555 1_555 yes
Ir(1) Si(2) C(32) C(37) 136.9(5) 1_555 1_555 1_555 1_555 yes
Ir(1) N(1) C(1) C(2) -174.7(7) 1_555 1_555 1_555 1_555 yes
Ir(1) N(1) C(9) C(4) 173.5(6) 1_555 1_555 1_555 1_555 yes
Ir(1) N(1) C(9) C(8) -7.4(9) 1_555 1_555 1_555 1_555 yes
Ir(1) N(2) C(10) C(11) 173.6(5) 1_555 1_555 1_555 1_555 yes
Ir(1) N(2) C(18) C(13) -171.8(5) 1_555 1_555 1_555 1_555 yes
Ir(1) N(2) C(18) C(17) 7.7(8) 1_555 1_555 1_555 1_555 yes
Ir(1) C(20) C(21) C(22) -179.0(6) 1_555 1_555 1_555 1_555 yes
Ir(1) C(20) C(25) C(24) 179.8(6) 1_555 1_555 1_555 1_555 yes
S(1) O(1) Si(2) C(26) 112.8(4) 1_555 1_555 1_555 1_555 yes
S(1) O(1) Si(2) C(32) -139.4(4) 1_555 1_555 1_555 1_555 yes
Si(1) Ir(1) Si(2) O(1) 174.9(2) 1_555 1_555 1_555 1_555 yes
Si(1) Ir(1) Si(2) C(26) 67.1(2) 1_555 1_555 1_555 1_555 yes
Si(1) Ir(1) Si(2) C(32) -74.1(3) 1_555 1_555 1_555 1_555 yes
Si(1) Ir(1) N(1) C(1) -169.8(6) 1_555 1_555 1_555 1_555 yes
Si(1) Ir(1) N(1) C(9) 15.0(5) 1_555 1_555 1_555 1_555 yes
Si(1) Ir(1) N(2) C(10) 173.4(5) 1_555 1_555 1_555 1_555 yes
Si(1) Ir(1) N(2) C(18) -9.9(5) 1_555 1_555 1_555 1_555 yes
Si(1) Ir(1) C(20) C(21) 25.6(7) 1_555 1_555 1_555 1_555 yes
Si(1) Ir(1) C(20) C(25) -151.2(5) 1_555 1_555 1_555 1_555 yes
Si(1) C(8) C(7) C(6) -171.8(7) 1_555 1_555 1_555 1_555 yes
Si(1) C(8) C(9) N(1) -7.5(9) 1_555 1_555 1_555 1_555 yes
Si(1) C(8) C(9) C(4) 171.6(6) 1_555 1_555 1_555 1_555 yes
Si(1) C(17) C(16) C(15) -179.7(6) 1_555 1_555 1_555 1_555 yes
Si(1) C(17) C(18) N(2) 0.5(8) 1_555 1_555 1_555 1_555 yes
Si(1) C(17) C(18) C(13) 180.0(5) 1_555 1_555 1_555 1_555 yes
Si(2) Ir(1) Si(1) C(8) 168.4(2) 1_555 1_555 1_555 1_555 yes
Si(2) Ir(1) Si(1) C(17) -82.2(2) 1_555 1_555 1_555 1_555 yes
Si(2) Ir(1) Si(1) C(19) 42.3(4) 1_555 1_555 1_555 1_555 yes
Si(2) Ir(1) N(1) C(1) -57(3) 1_555 1_555 1_555 1_555 yes
Si(2) Ir(1) N(1) C(9) 127(2) 1_555 1_555 1_555 1_555 yes
Si(2) Ir(1) N(2) C(10) -88.4(5) 1_555 1_555 1_555 1_555 yes
Si(2) Ir(1) N(2) C(18) 88.3(5) 1_555 1_555 1_555 1_555 yes
Si(2) Ir(1) C(20) C(21) -73.1(7) 1_555 1_555 1_555 1_555 yes
Si(2) Ir(1) C(20) C(25) 110.1(6) 1_555 1_555 1_555 1_555 yes
Si(2) O(1) S(1) O(2) -127.7(4) 1_555 1_555 1_555 1_555 yes
Si(2) O(1) S(1) O(3) 8.4(5) 1_555 1_555 1_555 1_555 yes
Si(2) O(1) S(1) C(38) 121.1(5) 1_555 1_555 1_555 1_555 yes
Si(2) C(26) C(27) C(28) 173.8(6) 1_555 1_555 1_555 1_555 yes
Si(2) C(26) C(31) C(30) -172.5(6) 1_555 1_555 1_555 1_555 yes
Si(2) C(32) C(33) C(34) -176.6(6) 1_555 1_555 1_555 1_555 yes
Si(2) C(32) C(37) C(36) 176.1(6) 1_555 1_555 1_555 1_555 yes
F(1) C(38) S(1) O(1) -177.8(7) 1_555 1_555 1_555 1_555 yes
F(1) C(38) S(1) O(2) 65.8(8) 1_555 1_555 1_555 1_555 yes
F(1) C(38) S(1) O(3) -59.9(8) 1_555 1_555 1_555 1_555 yes
F(2) C(38) S(1) O(1) -54.6(7) 1_555 1_555 1_555 1_555 yes
F(2) C(38) S(1) O(2) -171.0(7) 1_555 1_555 1_555 1_555 yes
F(2) C(38) S(1) O(3) 63.2(7) 1_555 1_555 1_555 1_555 yes
F(3) C(38) S(1) O(1) 63.6(7) 1_555 1_555 1_555 1_555 yes
F(3) C(38) S(1) O(2) -52.7(8) 1_555 1_555 1_555 1_555 yes
F(3) C(38) S(1) O(3) -178.5(6) 1_555 1_555 1_555 1_555 yes
O(1) Si(2) Ir(1) N(1) 62(2) 1_555 1_555 1_555 1_555 yes
O(1) Si(2) Ir(1) N(2) 91.1(2) 1_555 1_555 1_555 1_555 yes
O(1) Si(2) Ir(1) C(20) -87.4(3) 1_555 1_555 1_555 1_555 yes
O(1) Si(2) C(26) C(27) 166.4(5) 1_555 1_555 1_555 1_555 yes
O(1) Si(2) C(26) C(31) -22.0(6) 1_555 1_555 1_555 1_555 yes
O(1) Si(2) C(32) C(33) 68.1(6) 1_555 1_555 1_555 1_555 yes
O(1) Si(2) C(32) C(37) -108.2(6) 1_555 1_555 1_555 1_555 yes
N(1) Ir(1) Si(1) C(8) -14.6(3) 1_555 1_555 1_555 1_555 yes
N(1) Ir(1) Si(1) C(17) 94.7(3) 1_555 1_555 1_555 1_555 yes
N(1) Ir(1) Si(1) C(19) -140.8(4) 1_555 1_555 1_555 1_555 yes
N(1) Ir(1) Si(2) C(26) -45(2) 1_555 1_555 1_555 1_555 yes
N(1) Ir(1) Si(2) C(32) 173(2) 1_555 1_555 1_555 1_555 yes
N(1) Ir(1) N(2) C(10) 90.0(5) 1_555 1_555 1_555 1_555 yes
N(1) Ir(1) N(2) C(18) -93.3(5) 1_555 1_555 1_555 1_555 yes
N(1) Ir(1) C(20) C(21) 108.6(7) 1_555 1_555 1_555 1_555 yes
N(1) Ir(1) C(20) C(25) -68.3(6) 1_555 1_555 1_555 1_555 yes
N(1) C(1) C(2) C(3) 0(1) 1_555 1_555 1_555 1_555 yes
N(1) C(9) C(4) C(3) 2(1) 1_555 1_555 1_555 1_555 yes
N(1) C(9) C(4) C(5) -178.6(8) 1_555 1_555 1_555 1_555 yes
N(1) C(9) C(8) C(7) 176.7(7) 1_555 1_555 1_555 1_555 yes
N(2) Ir(1) Si(1) C(8) -101.7(3) 1_555 1_555 1_555 1_555 yes
N(2) Ir(1) Si(1) C(17) 7.7(2) 1_555 1_555 1_555 1_555 yes
N(2) Ir(1) Si(1) C(19) 132.2(4) 1_555 1_555 1_555 1_555 yes
N(2) Ir(1) Si(2) C(26) -16.6(3) 1_555 1_555 1_555 1_555 yes
N(2) Ir(1) Si(2) C(32) -157.9(3) 1_555 1_555 1_555 1_555 yes
N(2) Ir(1) N(1) C(1) -85.7(6) 1_555 1_555 1_555 1_555 yes
N(2) Ir(1) N(1) C(9) 99.1(5) 1_555 1_555 1_555 1_555 yes
N(2) Ir(1) C(20) C(21) 127(3) 1_555 1_555 1_555 1_555 yes
N(2) Ir(1) C(20) C(25) -49(3) 1_555 1_555 1_555 1_555 yes
N(2) C(10) C(11) C(12) 0(1) 1_555 1_555 1_555 1_555 yes
N(2) C(18) C(13) C(12) -4.0(10) 1_555 1_555 1_555 1_555 yes
N(2) C(18) C(13) C(14) 179.2(7) 1_555 1_555 1_555 1_555 yes
N(2) C(18) C(17) C(16) -179.1(6) 1_555 1_555 1_555 1_555 yes
C(1) N(1) Ir(1) C(20) 92.9(6) 1_555 1_555 1_555 1_555 yes
C(1) N(1) C(9) C(4) -1(1) 1_555 1_555 1_555 1_555 yes
C(1) N(1) C(9) C(8) 177.2(7) 1_555 1_555 1_555 1_555 yes
C(1) C(2) C(3) C(4) 1(1) 1_555 1_555 1_555 1_555 yes
C(2) C(1) N(1) C(9) 0(1) 1_555 1_555 1_555 1_555 yes
C(2) C(3) C(4) C(5) 179(1) 1_555 1_555 1_555 1_555 yes
C(2) C(3) C(4) C(9) -2(1) 1_555 1_555 1_555 1_555 yes
C(3) C(4) C(5) C(6) 178(1) 1_555 1_555 1_555 1_555 yes
C(3) C(4) C(9) C(8) -176.3(8) 1_555 1_555 1_555 1_555 yes
C(4) C(5) C(6) C(7) -1(1) 1_555 1_555 1_555 1_555 yes
C(4) C(9) C(8) C(7) -4(1) 1_555 1_555 1_555 1_555 yes
C(5) C(4) C(9) C(8) 2(1) 1_555 1_555 1_555 1_555 yes
C(5) C(6) C(7) C(8) 0(1) 1_555 1_555 1_555 1_555 yes
C(6) C(5) C(4) C(9) 0(1) 1_555 1_555 1_555 1_555 yes
C(6) C(7) C(8) C(9) 3(1) 1_555 1_555 1_555 1_555 yes
C(7) C(8) Si(1) C(17) 87.6(7) 1_555 1_555 1_555 1_555 yes
C(7) C(8) Si(1) C(19) -28.9(8) 1_555 1_555 1_555 1_555 yes
C(8) Si(1) Ir(1) C(20) 74.2(3) 1_555 1_555 1_555 1_555 yes
C(8) Si(1) C(17) C(16) -82.8(7) 1_555 1_555 1_555 1_555 yes
C(8) Si(1) C(17) C(18) 97.6(6) 1_555 1_555 1_555 1_555 yes
C(9) N(1) Ir(1) C(20) -82.3(5) 1_555 1_555 1_555 1_555 yes
C(9) C(8) Si(1) C(17) -87.7(6) 1_555 1_555 1_555 1_555 yes
C(9) C(8) Si(1) C(19) 155.8(6) 1_555 1_555 1_555 1_555 yes
C(10) N(2) Ir(1) C(20) 70(3) 1_555 1_555 1_555 1_555 yes
C(10) N(2) C(18) C(13) 5.0(9) 1_555 1_555 1_555 1_555 yes
C(10) N(2) C(18) C(17) -175.5(6) 1_555 1_555 1_555 1_555 yes
C(10) C(11) C(12) C(13) 0(1) 1_555 1_555 1_555 1_555 yes
C(11) C(10) N(2) C(18) -3.1(10) 1_555 1_555 1_555 1_555 yes
C(11) C(12) C(13) C(14) 177.7(8) 1_555 1_555 1_555 1_555 yes
C(11) C(12) C(13) C(18) 0(1) 1_555 1_555 1_555 1_555 yes
C(12) C(13) C(14) C(15) -176.7(8) 1_555 1_555 1_555 1_555 yes
C(12) C(13) C(18) C(17) 176.5(6) 1_555 1_555 1_555 1_555 yes
C(13) C(14) C(15) C(16) 0(1) 1_555 1_555 1_555 1_555 yes
C(13) C(18) C(17) C(16) 0.4(10) 1_555 1_555 1_555 1_555 yes
C(14) C(13) C(18) C(17) 0(1) 1_555 1_555 1_555 1_555 yes
C(14) C(15) C(16) C(17) 0(1) 1_555 1_555 1_555 1_555 yes
C(15) C(14) C(13) C(18) 0(1) 1_555 1_555 1_555 1_555 yes
C(15) C(16) C(17) C(18) 0(1) 1_555 1_555 1_555 1_555 yes
C(16) C(17) Si(1) C(19) 34.3(7) 1_555 1_555 1_555 1_555 yes
C(17) Si(1) Ir(1) C(20) -176.4(3) 1_555 1_555 1_555 1_555 yes
C(18) N(2) Ir(1) C(20) -112(3) 1_555 1_555 1_555 1_555 yes
C(18) C(17) Si(1) C(19) -145.3(6) 1_555 1_555 1_555 1_555 yes
C(19) Si(1) Ir(1) C(20) -51.9(4) 1_555 1_555 1_555 1_555 yes
C(20) Ir(1) Si(2) C(26) 164.8(3) 1_555 1_555 1_555 1_555 yes
C(20) Ir(1) Si(2) C(32) 23.6(4) 1_555 1_555 1_555 1_555 yes
C(20) C(21) C(22) C(23) 0(1) 1_555 1_555 1_555 1_555 yes
C(20) C(25) C(24) C(23) 0(1) 1_555 1_555 1_555 1_555 yes
C(21) C(20) C(25) C(24) 2(1) 1_555 1_555 1_555 1_555 yes
C(21) C(22) C(23) C(24) 1(1) 1_555 1_555 1_555 1_555 yes
C(22) C(21) C(20) C(25) -2(1) 1_555 1_555 1_555 1_555 yes
C(22) C(23) C(24) C(25) -1(1) 1_555 1_555 1_555 1_555 yes
C(26) Si(2) C(32) C(33) 169.5(6) 1_555 1_555 1_555 1_555 yes
C(26) Si(2) C(32) C(37) -6.9(7) 1_555 1_555 1_555 1_555 yes
C(26) C(27) C(28) C(29) 0(1) 1_555 1_555 1_555 1_555 yes
C(26) C(31) C(30) C(29) 0(1) 1_555 1_555 1_555 1_555 yes
C(27) C(26) Si(2) C(32) 67.4(6) 1_555 1_555 1_555 1_555 yes
C(27) C(26) C(31) C(30) 0(1) 1_555 1_555 1_555 1_555 yes
C(27) C(28) C(29) C(30) -1(1) 1_555 1_555 1_555 1_555 yes
C(28) C(27) C(26) C(31) 1(1) 1_555 1_555 1_555 1_555 yes
C(28) C(29) C(30) C(31) 1(1) 1_555 1_555 1_555 1_555 yes
C(31) C(26) Si(2) C(32) -121.0(6) 1_555 1_555 1_555 1_555 yes
C(32) C(33) C(34) C(35) 0(1) 1_555 1_555 1_555 1_555 yes
C(32) C(37) C(36) C(35) 1(1) 1_555 1_555 1_555 1_555 yes
C(33) C(32) C(37) C(36) 0(1) 1_555 1_555 1_555 1_555 yes
C(33) C(34) C(35) C(36) 1(1) 1_555 1_555 1_555 1_555 yes
C(34) C(33) C(32) C(37) 0(1) 1_555 1_555 1_555 1_555 yes
C(34) C(35) C(36) C(37) -1(1) 1_555 1_555 1_555 1_555 yes
